data_1556613
loop_
_publ_author_name
'Gaschard, M.'
'Nehzat, F.'
'Cheminel, T.'
'Therrien, B.'

_publ_section_title
;
 Arene Ruthenium Metalla-Assemblies with Anthracene Moieties for PDT
 Application
;
_journal_name_full Inorganics
_journal_page_first 97
_journal_paper_doi 10.3390/inorganics6030097
_journal_volume 6
_journal_year 2018
_chemical_formula_moiety 'C28 H16 N2'
_chemical_formula_sum 'C28 H16 N2'
_chemical_formula_weight 380.43
_space_group_crystal_system monoclinic
_space_group_IT_number 4
_space_group_name_Hall 'P 2yb'
_space_group_name_H-M_alt 'P 1 21 1'
_atom_sites_solution_hydrogens geom
_cell_angle_alpha 90
_cell_angle_beta 92.433(10)
_cell_angle_gamma 90
_cell_formula_units_Z 2
_cell_length_a 5.0015(6)
_cell_length_b 16.944(2)
_cell_length_c 11.5374(15)
_cell_measurement_reflns_used 5272
_cell_measurement_temperature 293(2)
_cell_measurement_theta_max 29.00
_cell_measurement_theta_min 1.80
_cell_volume 976.9(2)
_computing_cell_refinement 'CELL (Stoe IPDS Software, 2000)'
_computing_data_collection 'EXPOSE (Stoe IPDS Software, 2000)'
_computing_data_reduction 'INTEGRATE (Stoe IPDS Software, 2000)'
_computing_molecular_graphics 'ORTEP (Farrugia, 1997)'
_computing_publication_material 'SHELXL-2014/7 (Sheldrick, 2014)'
_computing_structure_refinement 'SHELXL-2014/7 (Sheldrick, 2014)'
_computing_structure_solution 'SHELXS-97 (Sheldrick, 1990)'
_diffrn_ambient_temperature 293(2)
_diffrn_detector_area_resol_mean 0.81\%A
_diffrn_measured_fraction_theta_full 1.000
_diffrn_measured_fraction_theta_max 0.992
_diffrn_measurement_device_type 'STOE IPDS'
_diffrn_measurement_method 'phi oscillation'
_diffrn_radiation_type MoK\a
_diffrn_radiation_wavelength 0.71073
_diffrn_reflns_av_R_equivalents 0.1572
_diffrn_reflns_av_unetI/netI 0.1715
_diffrn_reflns_Laue_measured_fraction_full 1.000
_diffrn_reflns_Laue_measured_fraction_max 0.992
_diffrn_reflns_limit_h_max 6
_diffrn_reflns_limit_h_min -6
_diffrn_reflns_limit_k_max 23
_diffrn_reflns_limit_k_min -23
_diffrn_reflns_limit_l_max 15
_diffrn_reflns_limit_l_min -15
_diffrn_reflns_number 19004
_diffrn_reflns_point_group_measured_fraction_full 1.000
_diffrn_reflns_point_group_measured_fraction_max 0.989
_diffrn_reflns_theta_full 25.242
_diffrn_reflns_theta_max 29.301
_diffrn_reflns_theta_min 1.767
_diffrn_source 'fine-focus sealed tube'
_exptl_absorpt_coefficient_mu 0.076
_exptl_absorpt_correction_type none
_exptl_crystal_colour colorless
_exptl_crystal_density_diffrn 1.293
_exptl_crystal_description rod
_exptl_crystal_F_000 396
_exptl_crystal_size_max 0.23
_exptl_crystal_size_mid 0.13
_exptl_crystal_size_min 0.12
_refine_diff_density_max 0.268
_refine_diff_density_min -0.196
_refine_diff_density_rms 0.061
_refine_ls_abs_structure_details
;
 Flack x determined using 434 quotients [(I+)-(I-)]/[(I+)+(I-)]
 (Parsons, Flack and Wagner, Acta Cryst. B69 (2013) 249-259).
;
_refine_ls_abs_structure_Flack 6.2(10)
_refine_ls_extinction_coef .
_refine_ls_extinction_method none
_refine_ls_goodness_of_fit_ref 0.805
_refine_ls_hydrogen_treatment constr
_refine_ls_matrix_type full
_refine_ls_number_parameters 271
_refine_ls_number_reflns 5272
_refine_ls_number_restraints 1
_refine_ls_restrained_S_all 0.805
_refine_ls_R_factor_all 0.2449
_refine_ls_R_factor_gt 0.0799
_refine_ls_shift/su_max 0.001
_refine_ls_shift/su_mean 0.000
_refine_ls_structure_factor_coef Fsqd
_refine_ls_weighting_details 'w=1/[\s^2^(Fo^2^)+(0.0923P)^2^] where P=(Fo^2^+2Fc^2^)/3'
_refine_ls_weighting_scheme calc
_refine_ls_wR_factor_gt 0.1714
_refine_ls_wR_factor_ref 0.2388
_reflns_Friedel_coverage 0.934
_reflns_Friedel_fraction_full 1.000
_reflns_Friedel_fraction_max 0.987
_reflns_number_gt 1378
_reflns_number_total 5272
_reflns_threshold_expression 'I > 2\s(I)'
_cod_data_source_file Inorganics-2018-6-97.cif
_cod_data_source_block Lanthr
_cod_original_sg_symbol_H-M 'P 21'
_cod_database_code 1556613
_shelx_space_group_comment
;
The symmetry employed for this shelxl refinement is uniquely defined
by the following loop, which should always be used as a source of
symmetry information in preference to the above space-group names.
They are only intended as comments.
;

loop_
_space_group_symop_operation_xyz
'x, y, z'
'-x, y+1/2, -z'

loop_
_atom_site_label
_atom_site_type_symbol
_atom_site_fract_x
_atom_site_fract_y
_atom_site_fract_z
_atom_site_U_iso_or_equiv
_atom_site_adp_type
_atom_site_occupancy
_atom_site_site_symmetry_order
_atom_site_calc_flag
_atom_site_refinement_flags_posn
_atom_site_refinement_flags_adp
_atom_site_refinement_flags_occupancy
_atom_site_disorder_assembly
_atom_site_disorder_group
C1 C 0.4444(18) 0.9586(5) 0.2483(9) 0.050(3) Uani 1 1 d . . . . .
C2 C 0.357(2) 0.9293(6) 0.1407(11) 0.066(3) Uani 1 1 d . . . . .
C3 C 0.463(3) 0.9515(6) 0.0368(10) 0.068(3) Uani 1 1 d . . . . .
H3 H 0.5991 0.9890 0.0391 0.082 Uiso 1 1 calc R U . . .
C4 C 0.386(3) 0.9238(9) -0.0622(14) 0.087(4) Uani 1 1 d . . . . .
H4 H 0.4643 0.9398 -0.1299 0.105 Uiso 1 1 calc R U . . .
C5 C 0.169(3) 0.8657(8) -0.0643(9) 0.070(3) Uani 1 1 d . . . . .
H5 H 0.1015 0.8472 -0.1356 0.084 Uiso 1 1 calc R U . . .
C6 C 0.067(3) 0.8388(7) 0.0305(11) 0.080(4) Uani 1 1 d . . . . .
H6 H -0.0634 0.7996 0.0248 0.096 Uiso 1 1 calc R U . . .
C7 C 0.152(2) 0.8691(5) 0.1465(9) 0.056(3) Uani 1 1 d . . . . .
C8 C 0.0352(16) 0.8444(6) 0.2428(10) 0.052(3) Uani 1 1 d . . . . .
C9 C 0.1378(15) 0.8753(6) 0.3518(8) 0.045(2) Uani 1 1 d . . . . .
C10 C 0.037(2) 0.8494(7) 0.4607(11) 0.067(3) Uani 1 1 d . . . . .
H10 H -0.0958 0.8111 0.4624 0.080 Uiso 1 1 calc R U . . .
C11 C 0.143(2) 0.8830(10) 0.5645(11) 0.075(4) Uani 1 1 d . . . . .
H11 H 0.0707 0.8671 0.6336 0.090 Uiso 1 1 calc R U . . .
C12 C 0.345(2) 0.9373(10) 0.5708(14) 0.097(5) Uani 1 1 d . . . . .
H12 H 0.4111 0.9579 0.6410 0.116 Uiso 1 1 calc R U . . .
C13 C 0.4465(18) 0.9601(6) 0.4635(10) 0.056(3) Uani 1 1 d . . . . .
H13 H 0.5863 0.9963 0.4632 0.068 Uiso 1 1 calc R U . . .
C14 C 0.3484(15) 0.9314(6) 0.3617(10) 0.054(3) Uani 1 1 d . . . . .
C15 C 0.658(2) 1.0172(4) 0.2550(10) 0.057(3) Uani 1 1 d . . . . .
C16 C 0.821(2) 1.0635(8) 0.2587(11) 0.069(3) Uani 1 1 d . . . . .
C17 C 1.032(2) 1.1244(6) 0.2614(10) 0.053(3) Uani 1 1 d . . . . .
C18 C 1.137(3) 1.1569(10) 0.3573(14) 0.092(5) Uani 1 1 d . . . . .
H18 H 1.0700 1.1386 0.4263 0.110 Uiso 1 1 calc R U . . .
C19 C 1.324(2) 1.2121(9) 0.3680(16) 0.098(6) Uani 1 1 d . . . . .
H19 H 1.3793 1.2336 0.4392 0.117 Uiso 1 1 calc R U . . .
C20 C 1.427(3) 1.2343(9) 0.268(3) 0.160(12) Uani 1 1 d . . . . .
H20 H 1.5760 1.2672 0.2720 0.192 Uiso 1 1 calc R U . . .
C21 C 1.133(3) 1.1527(8) 0.1560(13) 0.086(4) Uani 1 1 d . . . . .
H21 H 1.0729 1.1335 0.0839 0.103 Uiso 1 1 calc R U . . .
C22 C -0.1647(19) 0.7863(8) 0.2427(10) 0.069(3) Uani 1 1 d . . . . .
C23 C -0.350(2) 0.7359(5) 0.2423(10) 0.056(3) Uani 1 1 d . . . . .
C24 C -0.545(2) 0.6773(6) 0.2420(11) 0.062(3) Uani 1 1 d . . . . .
C25 C -0.653(3) 0.6469(8) 0.3366(12) 0.078(4) Uani 1 1 d . . . . .
H25 H -0.5891 0.6667 0.4076 0.093 Uiso 1 1 calc R U . . .
C26 C -0.839(3) 0.5927(10) 0.3408(18) 0.109(6) Uani 1 1 d . . . . .
H26 H -0.9142 0.5740 0.4079 0.131 Uiso 1 1 calc R U . . .
C27 C -0.911(3) 0.5654(8) 0.2197(16) 0.099(5) Uani 1 1 d . . . . .
H27 H -1.0223 0.5215 0.2139 0.119 Uiso 1 1 calc R U . . .
C28 C -0.641(3) 0.6475(8) 0.1311(11) 0.073(4) Uani 1 1 d . . . . .
H28 H -0.5632 0.6655 0.0643 0.088 Uiso 1 1 calc R U . . .
N1 N 1.334(3) 1.2130(9) 0.1686(16) 0.118(6) Uani 1 1 d . . . . .
N2 N -0.838(4) 0.5951(9) 0.1211(14) 0.127(5) Uani 1 1 d . . . . .

loop_
_atom_site_aniso_label
_atom_site_aniso_U_11
_atom_site_aniso_U_22
_atom_site_aniso_U_33
_atom_site_aniso_U_23
_atom_site_aniso_U_13
_atom_site_aniso_U_12
C1 0.050(5) 0.033(5) 0.067(7) 0.007(5) 0.015(5) 0.015(4)
C2 0.096(8) 0.028(5) 0.074(8) -0.005(5) -0.002(6) 0.018(5)
C3 0.114(9) 0.035(5) 0.055(7) 0.012(5) -0.005(6) -0.012(6)
C4 0.088(9) 0.084(10) 0.092(11) 0.016(8) 0.015(8) -0.009(8)
C5 0.113(9) 0.068(7) 0.030(5) -0.014(5) -0.010(5) 0.011(8)
C6 0.115(9) 0.061(7) 0.064(8) -0.040(6) -0.018(7) 0.013(7)
C7 0.087(7) 0.018(4) 0.063(7) -0.013(5) 0.000(5) 0.002(5)
C8 0.024(4) 0.041(5) 0.089(8) 0.000(5) -0.018(4) -0.008(4)
C9 0.017(3) 0.051(5) 0.066(6) 0.009(5) -0.001(4) 0.001(4)
C10 0.035(5) 0.083(8) 0.083(8) 0.009(7) 0.019(5) 0.005(5)
C11 0.059(6) 0.107(10) 0.059(7) 0.012(8) 0.006(6) 0.011(7)
C12 0.050(6) 0.119(11) 0.121(12) -0.003(9) -0.006(7) -0.011(8)
C13 0.032(4) 0.060(6) 0.077(8) 0.014(6) 0.003(5) -0.004(4)
C14 0.014(3) 0.061(6) 0.087(8) 0.018(6) 0.001(4) 0.011(4)
C15 0.073(7) 0.006(3) 0.093(8) 0.008(4) 0.023(6) -0.014(4)
C16 0.036(5) 0.085(8) 0.087(9) 0.004(7) 0.008(5) -0.007(6)
C17 0.040(5) 0.044(5) 0.076(8) 0.006(6) 0.009(5) 0.007(4)
C18 0.057(8) 0.106(12) 0.113(12) -0.017(9) 0.008(8) 0.000(8)
C19 0.033(6) 0.090(10) 0.169(16) -0.061(10) -0.006(7) -0.024(6)
C20 0.033(6) 0.047(7) 0.40(4) 0.021(14) 0.004(13) -0.008(6)
C21 0.085(9) 0.066(8) 0.105(10) 0.050(7) -0.025(8) -0.016(7)
C22 0.029(4) 0.116(9) 0.062(6) -0.011(6) -0.009(4) 0.018(5)
C23 0.053(6) 0.031(5) 0.083(8) 0.005(5) -0.017(5) 0.000(4)
C24 0.055(6) 0.036(5) 0.093(10) 0.003(6) -0.010(6) -0.006(5)
C25 0.068(7) 0.091(9) 0.074(8) -0.021(7) -0.001(6) -0.016(7)
C26 0.065(8) 0.093(11) 0.172(17) 0.029(11) 0.036(10) -0.017(8)
C27 0.110(11) 0.050(7) 0.133(12) -0.027(8) -0.048(9) -0.001(7)
C28 0.082(8) 0.077(8) 0.060(7) -0.011(6) 0.008(6) -0.027(7)
N1 0.085(9) 0.097(10) 0.171(14) 0.092(10) -0.007(9) -0.006(8)
N2 0.164(14) 0.093(10) 0.123(11) -0.023(8) 0.010(10) -0.025(9)

loop_
_atom_type_symbol
_atom_type_description
_atom_type_scat_dispersion_real
_atom_type_scat_dispersion_imag
_atom_type_scat_source
C C 0.0033 0.0016 'International Tables Vol C Tables 4.2.6.8 and 6.1.1.4'
H H 0.0000 0.0000 'International Tables Vol C Tables 4.2.6.8 and 6.1.1.4'
N N 0.0061 0.0033 'International Tables Vol C Tables 4.2.6.8 and 6.1.1.4'

loop_
_geom_angle_atom_site_label_1
_geom_angle_atom_site_label_2
_geom_angle_atom_site_label_3
_geom_angle
_geom_angle_site_symmetry_1
_geom_angle_site_symmetry_3
C2 C1 C15 119.6(10) . .
C2 C1 C14 125.0(10) . .
C15 C1 C14 115.3(9) . .
C3 C2 C1 123.9(11) . .
C3 C2 C7 122.0(11) . .
C1 C2 C7 114.0(11) . .
C4 C3 C2 124.1(13) . .
C4 C3 H3 117.9 . .
C2 C3 H3 117.9 . .
C3 C4 C5 117.2(13) . .
C3 C4 H4 121.4 . .
C5 C4 H4 121.4 . .
C6 C5 C4 122.4(12) . .
C6 C5 H5 118.8 . .
C4 C5 H5 118.8 . .
C5 C6 C7 121.7(12) . .
C5 C6 H6 119.1 . .
C7 C6 H6 119.1 . .
C8 C7 C2 126.2(9) . .
C8 C7 C6 121.3(11) . .
C2 C7 C6 112.4(11) . .
C7 C8 C22 123.6(10) . .
C7 C8 C9 117.3(8) . .
C22 C8 C9 118.9(10) . .
C14 C9 C8 123.4(9) . .
C14 C9 C10 114.8(9) . .
C8 C9 C10 121.8(9) . .
C11 C10 C9 119.0(11) . .
C11 C10 H10 120.5 . .
C9 C10 H10 120.5 . .
C12 C11 C10 124.6(12) . .
C12 C11 H11 117.7 . .
C10 C11 H11 117.7 . .
C11 C12 C13 115.5(13) . .
C11 C12 H12 122.3 . .
C13 C12 H12 122.3 . .
C14 C13 C12 122.4(10) . .
C14 C13 H13 118.8 . .
C12 C13 H13 118.8 . .
C13 C14 C9 123.6(10) . .
C13 C14 C1 122.5(9) . .
C9 C14 C1 113.8(10) . .
C16 C15 C1 178.5(13) . .
C15 C16 C17 179.0(15) . .
C18 C17 C21 115.8(13) . .
C18 C17 C16 124.4(12) . .
C21 C17 C16 119.8(11) . .
C17 C18 C19 128.6(16) . .
C17 C18 H18 115.7 . .
C19 C18 H18 115.7 . .
C18 C19 C20 114.6(16) . .
C18 C19 H19 122.7 . .
C20 C19 H19 122.7 . .
N1 C20 C19 123.9(15) . .
N1 C20 H20 118.1 . .
C19 C20 H20 118.1 . .
C17 C21 N1 115.2(13) . .
C17 C21 H21 122.4 . .
N1 C21 H21 122.4 . .
C23 C22 C8 178.1(11) . .
C22 C23 C24 177.2(11) . .
C25 C24 C23 125.4(12) . .
C25 C24 C28 117.1(11) . .
C23 C24 C28 117.5(12) . .
C26 C25 C24 127.8(14) . .
C26 C25 H25 116.1 . .
C24 C25 H25 116.1 . .
C25 C26 C27 108.9(15) . .
C25 C26 H26 125.6 . .
C27 C26 H26 125.6 . .
N2 C27 C26 128.7(15) . .
N2 C27 H27 115.6 . .
C26 C27 H27 115.6 . .
N2 C28 C24 122.1(13) . .
N2 C28 H28 118.9 . .
C24 C28 H28 118.9 . .
C20 N1 C21 121.3(16) . .
C27 N2 C28 114.5(15) . .

loop_
_geom_bond_atom_site_label_1
_geom_bond_atom_site_label_2
_geom_bond_distance
_geom_bond_site_symmetry_2
C1 C2 1.390(16) .
C1 C15 1.459(14) .
C1 C14 1.486(15) .
C2 C3 1.384(16) .
C2 C7 1.448(15) .
C3 C4 1.280(18) .
C3 H3 0.9300 .
C4 C5 1.464(18) .
C4 H4 0.9300 .
C5 C6 1.309(17) .
C5 H5 0.9300 .
C6 C7 1.480(14) .
C6 H6 0.9300 .
C7 C8 1.344(14) .
C8 C22 1.404(16) .
C8 C9 1.437(14) .
C9 C14 1.420(13) .
C9 C10 1.441(14) .
C10 C11 1.409(17) .
C10 H10 0.9300 .
C11 C12 1.366(19) .
C11 H11 0.9300 .
C12 C13 1.411(18) .
C12 H12 0.9300 .
C13 C14 1.345(15) .
C13 H13 0.9300 .
C15 C16 1.129(14) .
C16 C17 1.478(17) .
C17 C18 1.323(18) .
C17 C21 1.419(16) .
C18 C19 1.33(2) .
C18 H18 0.9300 .
C19 C20 1.33(3) .
C19 H19 0.9300 .
C20 N1 1.28(3) .
C20 H20 0.9300 .
C21 N1 1.44(2) .
C21 H21 0.9300 .
C22 C23 1.259(16) .
C23 C24 1.391(15) .
C24 C25 1.343(17) .
C24 C28 1.440(17) .
C25 C26 1.309(19) .
C25 H25 0.9300 .
C26 C27 1.50(2) .
C26 H26 0.9300 .
C27 N2 1.31(2) .
C27 H27 0.9300 .
C28 N2 1.33(2) .
C28 H28 0.9300 .

loop_
_geom_torsion_atom_site_label_1
_geom_torsion_atom_site_label_2
_geom_torsion_atom_site_label_3
_geom_torsion_atom_site_label_4
_geom_torsion
_geom_torsion_site_symmetry_1
_geom_torsion_site_symmetry_2
_geom_torsion_site_symmetry_3
_geom_torsion_site_symmetry_4
C15 C1 C2 C3 0.8(15) . . . .
C14 C1 C2 C3 -175.1(9) . . . .
C15 C1 C2 C7 177.4(8) . . . .
C14 C1 C2 C7 1.4(13) . . . .
C1 C2 C3 C4 178.8(12) . . . .
C7 C2 C3 C4 2.6(19) . . . .
C2 C3 C4 C5 1(2) . . . .
C3 C4 C5 C6 -4.1(19) . . . .
C4 C5 C6 C7 3.9(18) . . . .
C3 C2 C7 C8 -179.1(11) . . . .
C1 C2 C7 C8 4.2(14) . . . .
C3 C2 C7 C6 -2.7(14) . . . .
C1 C2 C7 C6 -179.3(9) . . . .
C5 C6 C7 C8 176.2(11) . . . .
C5 C6 C7 C2 -0.5(15) . . . .
C2 C7 C8 C22 179.3(10) . . . .
C6 C7 C8 C22 3.1(16) . . . .
C2 C7 C8 C9 -5.8(14) . . . .
C6 C7 C8 C9 178.0(9) . . . .
C7 C8 C9 C14 1.8(13) . . . .
C22 C8 C9 C14 176.9(9) . . . .
C7 C8 C9 C10 -176.5(9) . . . .
C22 C8 C9 C10 -1.3(15) . . . .
C14 C9 C10 C11 2.7(13) . . . .
C8 C9 C10 C11 -178.9(10) . . . .
C9 C10 C11 C12 -2.5(19) . . . .
C10 C11 C12 C13 1(2) . . . .
C11 C12 C13 C14 1.1(18) . . . .
C12 C13 C14 C9 -0.8(16) . . . .
C12 C13 C14 C1 176.5(10) . . . .
C8 C9 C14 C13 -179.5(10) . . . .
C10 C9 C14 C13 -1.2(13) . . . .
C8 C9 C14 C1 3.0(11) . . . .
C10 C9 C14 C1 -178.6(8) . . . .
C2 C1 C14 C13 177.8(9) . . . .
C15 C1 C14 C13 1.7(13) . . . .
C2 C1 C14 C9 -4.7(12) . . . .
C15 C1 C14 C9 179.2(8) . . . .
C21 C17 C18 C19 0(2) . . . .
C16 C17 C18 C19 -179.3(15) . . . .
C17 C18 C19 C20 -3(3) . . . .
C18 C19 C20 N1 9(3) . . . .
C18 C17 C21 N1 -0.2(17) . . . .
C16 C17 C21 N1 178.7(11) . . . .
C23 C24 C25 C26 179.1(14) . . . .
C28 C24 C25 C26 0(2) . . . .
C24 C25 C26 C27 2(2) . . . .
C25 C26 C27 N2 -9(2) . . . .
C25 C24 C28 N2 3(2) . . . .
C23 C24 C28 N2 -175.9(14) . . . .
C19 C20 N1 C21 -10(3) . . . .
C17 C21 N1 C20 5(2) . . . .
C26 C27 N2 C28 12(3) . . . .
C24 C28 N2 C27 -9(2) . . . .
